data_2242259
loop_
_publ_author_name
'Goswami, Shailesh K.'
'Hanton, Lyall R.'
'McAdam, C. John'
'Moratti, Stephen C.'
'Simpson, Jim'

_publ_section_title
;
 Crystal structures of the polymer precursors
 3-(2,5-dimethoxy-3,4,6-trimethylphenyl)propyl methacrylate and
 3-(2,4,5-trimethyl-3,6-dioxocyclohexa-1,4-dienyl)propyl methacrylate
;
_journal_coeditor_code HG5486
_journal_issue 5
_journal_name_full 'Acta Crystallographica Section E'
_journal_page_first 658
_journal_page_last 663
_journal_paper_doi 10.1107/S2056989017004959
_journal_volume 73
_journal_year 2017
_chemical_formula_iupac 'C18 H26 O4'
_chemical_formula_moiety 'C18 H26 O4'
_chemical_formula_sum 'C18 H26 O4'
_chemical_formula_weight 306.39
_chemical_name_systematic
;
 3-(2,5-Dimethoxy-3,4,6-trimethylphenyl)propyl methacrylate
;
_space_group_crystal_system monoclinic
_space_group_IT_number 14
_space_group_name_Hall '-P 2yn'
_space_group_name_H-M_alt 'P 1 21/n 1'
_symmetry_space_group_name_Hall '-P 2yn'
_symmetry_space_group_name_H-M 'P 1 21/n 1'
_atom_sites_solution_hydrogens geom
_audit_creation_method <i>SHELXL2014/7</i>
_cell_angle_alpha 90
_cell_angle_beta 97.910(9)
_cell_angle_gamma 90
_cell_formula_units_Z 4
_cell_length_a 5.1833(7)
_cell_length_b 30.341(4)
_cell_length_c 10.6339(15)
_cell_measurement_reflns_used 1289
_cell_measurement_temperature 91(2)
_cell_measurement_theta_max 40.318
_cell_measurement_theta_min 4.707
_cell_volume 1656.4(4)
_computing_cell_refinement
;
APEX2 and SAINT (Bruker, 2013)
;
_computing_data_collection
;
APEX2 (Bruker, 2013)
;
_computing_data_reduction
;
SAINT (Bruker, 2013)
;
_computing_molecular_graphics
;
Mercury (Macrae <i>et al.</i>,  2008)
;
_computing_publication_material
;
<i>SHELXL2014/7</i> (Sheldrick, 2015), enCIFer (Allen <i>et al.</i>,
2004),
PLATON (Spek, 2009),  PublCIF (Westrip 2010)
;
_computing_structure_refinement
;
<i>SHELXL2014/7</i> (Sheldrick, 2015) and
<i>TITAN</i> (Hunter & Simpson, 1999)
;
_computing_structure_solution
;
SHELXS2013 (Sheldrick, 2008)
;
_diffrn_ambient_temperature 91(2)
_diffrn_measured_fraction_theta_full 0.990
_diffrn_measured_fraction_theta_max 0.990
_diffrn_measurement_device_type 'Bruker APEXII CCD area detector'
_diffrn_measurement_method '\w scans'
_diffrn_radiation_monochromator graphite
_diffrn_radiation_source 'fine-focus sealed tube'
_diffrn_radiation_type MoK\a
_diffrn_radiation_wavelength 0.71073
_diffrn_reflns_av_R_equivalents 0.0813
_diffrn_reflns_limit_h_max 5
_diffrn_reflns_limit_h_min -5
_diffrn_reflns_limit_k_max 29
_diffrn_reflns_limit_k_min -29
_diffrn_reflns_limit_l_max 10
_diffrn_reflns_limit_l_min -10
_diffrn_reflns_number 11585
_diffrn_reflns_theta_full 20.689
_diffrn_reflns_theta_max 20.689
_diffrn_reflns_theta_min 2.354
_diffrn_standards_number 0
_exptl_absorpt_coefficient_mu 0.085
_exptl_absorpt_correction_T_max 1.00
_exptl_absorpt_correction_T_min 0.775439
_exptl_absorpt_correction_type multi-scan
_exptl_absorpt_process_details
;
(SADABS; Bruker, 2013)
;
_exptl_crystal_colour colourless
_exptl_crystal_density_diffrn 1.229
_exptl_crystal_density_method 'not measured'
_exptl_crystal_description needle
_exptl_crystal_F_000 664
_exptl_crystal_size_max 0.650
_exptl_crystal_size_mid 0.040
_exptl_crystal_size_min 0.040
_refine_diff_density_max 0.343
_refine_diff_density_min -0.241
_refine_ls_extinction_method none
_refine_ls_goodness_of_fit_ref 1.030
_refine_ls_hydrogen_treatment constr
_refine_ls_matrix_type full
_refine_ls_number_parameters 203
_refine_ls_number_reflns 1681
_refine_ls_number_restraints 0
_refine_ls_restrained_S_all 1.030
_refine_ls_R_factor_all 0.0758
_refine_ls_R_factor_gt 0.0518
_refine_ls_shift/su_max 0.000
_refine_ls_shift/su_mean 0.000
_refine_ls_structure_factor_coef Fsqd
_refine_ls_weighting_details 'w=1/[\s^2^(Fo^2^)+(0.0683P)^2^+1.3102P] where P=(Fo^2^+2Fc^2^)/3'
_refine_ls_weighting_scheme calc
_refine_ls_wR_factor_gt 0.1238
_refine_ls_wR_factor_ref 0.1382
_reflns_number_gt 1254
_reflns_number_total 1681
_reflns_threshold_expression 'I > 2\s(I)'
_cod_data_source_file hg5486sup1.cif
_cod_data_source_block I
_cod_database_code 2242259
_shelx_space_group_comment
;
The symmetry employed for this shelxl refinement is uniquely defined
by the following loop, which should always be used as a source of
symmetry information in preference to the above space-group names.
They are only intended as comments.
;
_shelx_estimated_absorpt_t_min 0.947
_shelx_estimated_absorpt_t_max 0.997

loop_
_space_group_symop_operation_xyz
'x, y, z'
'-x+1/2, y+1/2, -z+1/2'
'-x, -y, -z'
'x-1/2, -y-1/2, z-1/2'

loop_
_atom_site_type_symbol
_atom_site_label
_atom_site_fract_x
_atom_site_fract_y
_atom_site_fract_z
_atom_site_U_iso_or_equiv
_atom_site_adp_type
_atom_site_calc_flag
_atom_site_occupancy
C C1 0.5070(7) 0.13988(12) 0.9190(3) 0.0223(10) Uani d 1
O O1 0.6011(5) 0.17928(8) 0.9780(2) 0.0255(7) Uani d 1
C C111 0.4922(8) 0.18964(12) 1.0910(4) 0.0324(11) Uani d 1
H H11A 0.3020 0.1872 1.0741 0.049 Uiso calc 1
H H11B 0.5403 0.2198 1.1176 0.049 Uiso calc 1
H H11C 0.5595 0.1690 1.1585 0.049 Uiso calc 1
C C2 0.2886(7) 0.14223(11) 0.8270(3) 0.0213(10) Uani d 1
C C21 0.1425(7) 0.18507(12) 0.7978(4) 0.0296(10) Uani d 1
H H21A -0.0289 0.1831 0.8265 0.044 Uiso calc 1
H H21B 0.1204 0.1904 0.7061 0.044 Uiso calc 1
H H21C 0.2414 0.2094 0.8420 0.044 Uiso calc 1
C C3 0.2007(7) 0.10363(12) 0.7625(3) 0.0198(10) Uani d 1
C C31 -0.0362(7) 0.10426(12) 0.6621(3) 0.0263(10) Uani d 1
H H31A -0.0762 0.0742 0.6321 0.039 Uiso calc 1
H H31B -0.0008 0.1227 0.5908 0.039 Uiso calc 1
H H31C -0.1850 0.1163 0.6984 0.039 Uiso calc 1
C C4 0.3397(7) 0.06474(11) 0.7918(3) 0.0189(10) Uani d 1
O O4 0.2485(5) 0.02580(7) 0.7301(2) 0.0235(7) Uani d 1
C C41 0.3680(8) 0.01709(13) 0.6187(3) 0.0309(11) Uani d 1
H H41A 0.3442 0.0426 0.5617 0.046 Uiso calc 1
H H41B 0.2869 -0.0089 0.5750 0.046 Uiso calc 1
H H41C 0.5545 0.0116 0.6432 0.046 Uiso calc 1
C C5 0.5615(7) 0.06238(11) 0.8830(3) 0.0185(9) Uani d 1
C C51 0.7126(7) 0.01998(11) 0.9032(3) 0.0240(10) Uani d 1
H H51A 0.8608 0.0242 0.9700 0.036 Uiso calc 0.5
H H51B 0.5991 -0.0032 0.9287 0.036 Uiso calc 0.5
H H51C 0.7763 0.0114 0.8241 0.036 Uiso calc 0.5
H H51D 0.6300 -0.0026 0.8452 0.036 Uiso calc 0.5
H H51E 0.8918 0.0248 0.8865 0.036 Uiso calc 0.5
H H51F 0.7145 0.0101 0.9911 0.036 Uiso calc 0.5
C C6 0.6460(7) 0.10094(12) 0.9490(3) 0.0211(10) Uani d 1
C C7 0.8823(7) 0.10066(11) 1.0496(3) 0.0229(10) Uani d 1
H H7A 0.9480 0.1312 1.0626 0.028 Uiso calc 1
H H7B 1.0210 0.0829 1.0188 0.028 Uiso calc 1
C C8 0.8279(7) 0.08205(12) 1.1773(3) 0.0233(9) Uani d 1
H H8A 0.6784 0.0980 1.2044 0.028 Uiso calc 1
H H8B 0.7780 0.0507 1.1660 0.028 Uiso calc 1
C C9 1.0568(7) 0.08561(12) 1.2801(3) 0.0268(10) Uani d 1
H H9A 1.0197 0.0700 1.3574 0.032 Uiso calc 1
H H9B 1.2130 0.0722 1.2517 0.032 Uiso calc 1
O O9 1.1017(5) 0.13212(8) 1.3071(2) 0.0266(7) Uani d 1
C C10 1.3096(8) 0.14204(13) 1.3916(4) 0.0243(10) Uani d 1
O O10 1.4618(5) 0.11468(9) 1.4395(2) 0.0335(8) Uani d 1
C C11 1.3351(7) 0.19019(12) 1.4190(3) 0.0248(10) Uani d 1
C C12 1.1719(8) 0.21884(13) 1.3569(4) 0.0330(11) Uani d 1
H H12A 1.0364 0.2088 1.2941 0.040 Uiso calc 1
H H12B 1.1902 0.2494 1.3753 0.040 Uiso calc 1
C C13 1.5513(8) 0.20272(14) 1.5203(4) 0.0391(11) Uani d 1
H H13A 1.6460 0.1762 1.5525 0.059 Uiso calc 0.5
H H13B 1.6707 0.2228 1.4850 0.059 Uiso calc 0.5
H H13C 1.4791 0.2174 1.5898 0.059 Uiso calc 0.5
H H13D 1.5512 0.2347 1.5324 0.059 Uiso calc 0.5
H H13E 1.5265 0.1881 1.5999 0.059 Uiso calc 0.5
H H13F 1.7181 0.1936 1.4951 0.059 Uiso calc 0.5

loop_
_atom_site_aniso_label
_atom_site_aniso_U_11
_atom_site_aniso_U_22
_atom_site_aniso_U_33
_atom_site_aniso_U_12
_atom_site_aniso_U_13
_atom_site_aniso_U_23
C1 0.027(2) 0.023(2) 0.020(2) -0.006(2) 0.012(2) -0.0020(18)
O1 0.0321(16) 0.0217(16) 0.0244(16) -0.0032(12) 0.0100(13) -0.0026(12)
C111 0.042(3) 0.030(3) 0.028(3) 0.002(2) 0.013(2) -0.0046(19)
C2 0.022(2) 0.022(2) 0.022(2) 0.0017(19) 0.010(2) 0.0053(18)
C21 0.025(2) 0.030(2) 0.034(2) 0.0009(19) 0.0036(19) 0.0006(19)
C3 0.022(2) 0.026(2) 0.013(2) -0.0025(19) 0.0075(18) -0.0001(18)
C31 0.031(3) 0.027(2) 0.022(2) -0.0015(19) 0.007(2) 0.0011(17)
C4 0.026(2) 0.017(2) 0.015(2) -0.0043(19) 0.009(2) -0.0017(17)
O4 0.0286(15) 0.0231(15) 0.0205(16) -0.0024(13) 0.0097(12) -0.0029(12)
C41 0.039(3) 0.032(3) 0.024(3) -0.003(2) 0.014(2) -0.0054(19)
C5 0.017(2) 0.020(2) 0.020(2) 0.0001(18) 0.0082(19) 0.0013(18)
C51 0.025(2) 0.024(2) 0.025(2) -0.0010(18) 0.0067(18) -0.0010(17)
C6 0.022(2) 0.024(2) 0.019(2) -0.0029(19) 0.0097(19) 0.0001(18)
C7 0.026(2) 0.020(2) 0.023(2) 0.0012(18) 0.0058(19) 0.0003(17)
C8 0.026(2) 0.023(2) 0.021(2) -0.0020(19) 0.0056(18) 0.0022(18)
C9 0.034(2) 0.022(2) 0.025(2) -0.004(2) 0.0046(19) -0.0003(19)
O9 0.0300(17) 0.0213(16) 0.0274(16) -0.0022(12) 0.0001(14) -0.0027(12)
C10 0.024(3) 0.033(3) 0.018(2) -0.002(2) 0.011(2) -0.002(2)
O10 0.0331(17) 0.0316(17) 0.0347(18) 0.0013(15) 0.0005(14) 0.0017(14)
C11 0.025(2) 0.027(3) 0.024(2) 0.001(2) 0.009(2) -0.0012(19)
C12 0.036(3) 0.026(3) 0.037(3) -0.006(2) 0.008(2) -0.011(2)
C13 0.039(3) 0.037(3) 0.041(3) -0.008(2) 0.005(2) -0.007(2)

loop_
_atom_type_symbol
_atom_type_description
_atom_type_scat_dispersion_real
_atom_type_scat_dispersion_imag
_atom_type_scat_source
C C 0.0033 0.0016 'International Tables Vol C Tables 4.2.6.8 and 6.1.1.4'
H H 0.0000 0.0000 'International Tables Vol C Tables 4.2.6.8 and 6.1.1.4'
O O 0.0106 0.0060 'International Tables Vol C Tables 4.2.6.8 and 6.1.1.4'

loop_
_geom_angle_atom_site_label_1
_geom_angle_atom_site_label_2
_geom_angle_atom_site_label_3
_geom_angle
C2 C1 C6 123.2(3)
C2 C1 O1 118.0(3)
C6 C1 O1 118.7(3)
C1 O1 C111 114.2(3)
O1 C111 H11A 109.5
O1 C111 H11B 109.5
H11A C111 H11B 109.5
O1 C111 H11C 109.5
H11A C111 H11C 109.5
H11B C111 H11C 109.5
C1 C2 C3 118.6(3)
C1 C2 C21 121.5(3)
C3 C2 C21 119.8(3)
C2 C21 H21A 109.5
C2 C21 H21B 109.5
H21A C21 H21B 109.5
C2 C21 H21C 109.5
H21A C21 H21C 109.5
H21B C21 H21C 109.5
C4 C3 C2 118.3(3)
C4 C3 C31 120.8(3)
C2 C3 C31 120.8(3)
C3 C31 H31A 109.5
C3 C31 H31B 109.5
H31A C31 H31B 109.5
C3 C31 H31C 109.5
H31A C31 H31C 109.5
H31B C31 H31C 109.5
C3 C4 C5 123.2(3)
C3 C4 O4 118.5(3)
C5 C4 O4 118.2(3)
C4 O4 C41 112.7(3)
O4 C41 H41A 109.5
O4 C41 H41B 109.5
H41A C41 H41B 109.5
O4 C41 H41C 109.5
H41A C41 H41C 109.5
H41B C41 H41C 109.5
C4 C5 C6 118.3(3)
C4 C5 C51 120.3(3)
C6 C5 C51 121.3(3)
C5 C51 H51A 109.5
C5 C51 H51B 109.5
H51A C51 H51B 109.5
C5 C51 H51C 109.5
H51A C51 H51C 109.5
H51B C51 H51C 109.5
C5 C51 H51D 109.5
H51A C51 H51D 141.1
H51B C51 H51D 56.3
H51C C51 H51D 56.3
C5 C51 H51E 109.5
H51A C51 H51E 56.3
H51B C51 H51E 141.1
H51C C51 H51E 56.3
H51D C51 H51E 109.5
C5 C51 H51F 109.5
H51A C51 H51F 56.3
H51B C51 H51F 56.3
H51C C51 H51F 141.1
H51D C51 H51F 109.5
H51E C51 H51F 109.5
C1 C6 C5 118.4(3)
C1 C6 C7 120.5(3)
C5 C6 C7 121.1(3)
C6 C7 C8 113.6(3)
C6 C7 H7A 108.9
C8 C7 H7A 108.9
C6 C7 H7B 108.9
C8 C7 H7B 108.9
H7A C7 H7B 107.7
C9 C8 C7 113.3(3)
C9 C8 H8A 108.9
C7 C8 H8A 108.9
C9 C8 H8B 108.9
C7 C8 H8B 108.9
H8A C8 H8B 107.7
O9 C9 C8 107.6(3)
O9 C9 H9A 110.2
C8 C9 H9A 110.2
O9 C9 H9B 110.2
C8 C9 H9B 110.2
H9A C9 H9B 108.5
C10 O9 C9 116.3(3)
O10 C10 O9 123.1(3)
O10 C10 C11 123.7(4)
O9 C10 C11 113.1(3)
C12 C11 C10 120.8(4)
C12 C11 C13 123.8(4)
C10 C11 C13 115.3(3)
C11 C12 H12A 120.0
C11 C12 H12B 120.0
H12A C12 H12B 120.0
C11 C13 H13A 109.5
C11 C13 H13B 109.5
H13A C13 H13B 109.5
C11 C13 H13C 109.5
H13A C13 H13C 109.5
H13B C13 H13C 109.5
C11 C13 H13D 109.5
H13A C13 H13D 141.1
H13B C13 H13D 56.3
H13C C13 H13D 56.3
C11 C13 H13E 109.5
H13A C13 H13E 56.3
H13B C13 H13E 141.1
H13C C13 H13E 56.3
H13D C13 H13E 109.5
C11 C13 H13F 109.5
H13A C13 H13F 56.3
H13B C13 H13F 56.3
H13C C13 H13F 141.1
H13D C13 H13F 109.5
H13E C13 H13F 109.5

loop_
_geom_bond_atom_site_label_1
_geom_bond_atom_site_label_2
_geom_bond_distance
C1 C2 1.393(5)
C1 C6 1.398(5)
C1 O1 1.406(4)
O1 C111 1.431(4)
C111 H11A 0.9800
C111 H11B 0.9800
C111 H11C 0.9800
C2 C3 1.401(5)
C2 C21 1.515(5)
C21 H21A 0.9800
C21 H21B 0.9800
C21 H21C 0.9800
C3 C4 1.395(5)
C3 C31 1.512(5)
C31 H31A 0.9800
C31 H31B 0.9800
C31 H31C 0.9800
C4 C5 1.400(5)
C4 O4 1.402(4)
O4 C41 1.435(4)
C41 H41A 0.9800
C41 H41B 0.9800
C41 H41C 0.9800
C5 C6 1.403(5)
C5 C51 1.506(5)
C51 H51A 0.9800
C51 H51B 0.9800
C51 H51C 0.9800
C51 H51D 0.9800
C51 H51E 0.9800
C51 H51F 0.9800
C6 C7 1.512(5)
C7 C8 1.532(5)
C7 H7A 0.9900
C7 H7B 0.9900
C8 C9 1.503(5)
C8 H8A 0.9900
C8 H8B 0.9900
C9 O9 1.452(4)
C9 H9A 0.9900
C9 H9B 0.9900
O9 C10 1.339(4)
C10 O10 1.209(4)
C10 C11 1.492(5)
C11 C12 1.324(5)
C11 C13 1.493(5)
C12 H12A 0.9500
C12 H12B 0.9500
C13 H13A 0.9800
C13 H13B 0.9800
C13 H13C 0.9800
C13 H13D 0.9800
C13 H13E 0.9800
C13 H13F 0.9800

loop_
_geom_hbond_atom_site_label_D
_geom_hbond_atom_site_label_H
_geom_hbond_atom_site_label_A
_geom_hbond_site_symmetry_A
_geom_hbond_distance_DH
_geom_hbond_distance_HA
_geom_hbond_distance_DA
_geom_hbond_angle_DHA
C8 H8B O4 3_657 0.99 2.58 3.456(4) 147.3
C12 H12B O1 4_666 0.95 2.50 3.388(4) 156.5
C21 H21A O1 1_455 0.98 2.67 3.614(5) 161.3
C41 H41A O10 1_454 0.98 2.66 3.590(5) 159.1
C51 H51E O4 1_655 0.98 2.65 3.541(4) 151.1
C7 H7B Cg 1_655 0.99 2.97 3.709(4) 134
C31 H31C Cg 1_455 0.98 2.85 3.693(4) 148

loop_
_geom_torsion_atom_site_label_1
_geom_torsion_atom_site_label_2
_geom_torsion_atom_site_label_3
_geom_torsion_atom_site_label_4
_geom_torsion
C2 C1 O1 C111 90.7(4)
C6 C1 O1 C111 -93.5(4)
C6 C1 C2 C3 1.0(5)
O1 C1 C2 C3 176.7(3)
C6 C1 C2 C21 179.6(3)
O1 C1 C2 C21 -4.7(5)
C1 C2 C3 C4 -1.3(5)
C21 C2 C3 C4 -179.9(3)
C1 C2 C3 C31 179.7(3)
C21 C2 C3 C31 1.1(5)
C2 C3 C4 C5 0.4(5)
C31 C3 C4 C5 179.4(3)
C2 C3 C4 O4 178.3(3)
C31 C3 C4 O4 -2.7(5)
C3 C4 O4 C41 93.9(4)
C5 C4 O4 C41 -88.1(4)
C3 C4 C5 C6 0.8(5)
O4 C4 C5 C6 -177.1(3)
C3 C4 C5 C51 -175.7(3)
O4 C4 C5 C51 6.4(5)
C2 C1 C6 C5 0.1(5)
O1 C1 C6 C5 -175.5(3)
C2 C1 C6 C7 179.8(3)
O1 C1 C6 C7 4.2(5)
C4 C5 C6 C1 -1.0(5)
C51 C5 C6 C1 175.4(3)
C4 C5 C6 C7 179.3(3)
C51 C5 C6 C7 -4.2(5)
C1 C6 C7 C8 101.6(4)
C5 C6 C7 C8 -78.7(4)
C6 C7 C8 C9 -174.8(3)
C7 C8 C9 O9 66.7(4)
C8 C9 O9 C10 -176.0(3)
C9 O9 C10 O10 3.5(5)
C9 O9 C10 C11 -177.2(3)
O10 C10 C11 C12 175.3(4)
O9 C10 C11 C12 -4.0(5)
O10 C10 C11 C13 -5.4(5)
O9 C10 C11 C13 175.3(3)

_cod_database_fobs_code 2242259
